data_7210721
loop_
_publ_author_name
'Yang, Yu-Chen'
'Jiang, Xue'
'Zhou, Zhao-Hui'

_publ_section_title
;
 Conversions between dimeric and polymeric ketopiperazinediacetato
 complexes constructed by water-layers
;
_journal_issue 39
_journal_name_full CrystEngComm
_journal_page_first 7999
_journal_paper_doi 10.1039/c3ce26999j
_journal_volume 15
_journal_year 2013
_chemical_formula_sum 'C16 H40 N4 O20 Zn2'
_chemical_formula_weight 739.26
_chemical_name_common 'Tetrahydrated diketopiperazinediacetato dizinc hexahydrates'
_chemical_name_systematic
;
?
;
_space_group_IT_number 14
_symmetry_cell_setting monoclinic
_symmetry_space_group_name_Hall '-P 2ybc'
_symmetry_space_group_name_H-M 'P 1 21/c 1'
_atom_sites_solution_hydrogens geom
_atom_sites_solution_primary direct
_atom_sites_solution_secondary difmap
_audit_creation_method SHELXL-97
_cell_angle_alpha 90.00
_cell_angle_beta 105.169(7)
_cell_angle_gamma 90.00
_cell_formula_units_Z 2
_cell_length_a 9.7930(7)
_cell_length_b 17.4391(11)
_cell_length_c 8.6138(6)
_cell_measurement_temperature 293(2)
_cell_volume 1419.82(17)
_computing_structure_refinement 'SHELXL-97 (Sheldrick, 1997)'
_computing_structure_solution 'SHELXS-97 (Sheldrick, 1990)'
_diffrn_ambient_temperature 293(2)
_diffrn_measured_fraction_theta_full 0.997
_diffrn_measured_fraction_theta_max 0.997
_diffrn_measurement_device_type 'Oxford Gemini Diffractometer'
_diffrn_radiation_monochromator graphite
_diffrn_radiation_source 'fine-focus sealed tube'
_diffrn_radiation_type MoK\a
_diffrn_radiation_wavelength 0.71073
_diffrn_reflns_av_R_equivalents 0.0781
_diffrn_reflns_av_sigmaI/netI 0.1219
_diffrn_reflns_limit_h_max 13
_diffrn_reflns_limit_h_min -12
_diffrn_reflns_limit_k_max 23
_diffrn_reflns_limit_k_min -11
_diffrn_reflns_limit_l_max 11
_diffrn_reflns_limit_l_min -8
_diffrn_reflns_number 8169
_diffrn_reflns_theta_full 28.49
_diffrn_reflns_theta_max 28.49
_diffrn_reflns_theta_min 2.71
_exptl_absorpt_coefficient_mu 1.783
_exptl_absorpt_correction_T_max 0.8418
_exptl_absorpt_correction_T_min 0.7169
_exptl_absorpt_process_details sadabs
_exptl_crystal_density_diffrn 1.729
_exptl_crystal_density_method 'not measured'
_exptl_crystal_F_000 768
_exptl_crystal_size_max 0.20
_exptl_crystal_size_mid 0.20
_exptl_crystal_size_min 0.10
_refine_diff_density_max 0.564
_refine_diff_density_min -0.725
_refine_diff_density_rms 0.135
_refine_ls_extinction_method none
_refine_ls_goodness_of_fit_ref 0.885
_refine_ls_hydrogen_treatment mixed
_refine_ls_matrix_type full
_refine_ls_number_parameters 222
_refine_ls_number_reflns 3583
_refine_ls_number_restraints 15
_refine_ls_restrained_S_all 0.883
_refine_ls_R_factor_all 0.0961
_refine_ls_R_factor_gt 0.0557
_refine_ls_shift/su_max 0.000
_refine_ls_shift/su_mean 0.000
_refine_ls_structure_factor_coef Fsqd
_refine_ls_weighting_details 'calc w=1/[\s^2^(Fo^2^)+(0.0745P)^2^+0.0000P] where P=(Fo^2^+2Fc^2^)/3'
_refine_ls_weighting_scheme calc
_refine_ls_wR_factor_gt 0.1196
_refine_ls_wR_factor_ref 0.1539
_reflns_number_gt 2388
_reflns_number_total 3583
_reflns_threshold_expression >2sigma(I)
_cod_data_source_file c3ce26999j.txt
_cod_data_source_block p2
_cod_depositor_comments
;
The following automatic conversions were performed:

'_symmetry_cell_setting' value 'Monoclinic' changed to 'monoclinic'
according to /home/saulius/struct/CIF-dictionaries/cif_core.dic
dictionary named 'cif_core.dic' version 2.4.2 from 2011-04-26.

Automatic conversion script
Id: cif_fix_values 1891 2012-01-12 08:04:46Z andrius 
;
_cod_original_sg_symbol_H-M 'P 21/c'
_cod_database_code 7210721

loop_
_symmetry_equiv_pos_as_xyz
'x, y, z'
'-x, y+1/2, -z+1/2'
'-x, -y, -z'
'x, -y-1/2, z-1/2'

loop_
_atom_site_label
_atom_site_type_symbol
_atom_site_fract_x
_atom_site_fract_y
_atom_site_fract_z
_atom_site_U_iso_or_equiv
_atom_site_adp_type
_atom_site_occupancy
_atom_site_symmetry_multiplicity
_atom_site_calc_flag
_atom_site_refinement_flags
Zn1 Zn 0.20851(5) 0.15660(3) 0.30543(6) 0.01326(17) Uani 1 1 d .
N1 N 0.4151(4) 0.1205(2) 0.2715(4) 0.0123(7) Uani 1 1 d .
N2 N 0.6580(4) 0.0302(2) 0.2877(4) 0.0143(7) Uani 1 1 d .
O1 O 0.1966(3) 0.20636(17) 0.0861(4) 0.0169(7) Uani 1 1 d .
O2 O 0.3293(3) 0.25152(17) -0.0675(4) 0.0190(7) Uani 1 1 d .
O3 O 0.5252(4) -0.06458(18) 0.1417(4) 0.0229(8) Uani 1 1 d .
O5 O 0.7627(3) -0.07775(18) 0.5130(4) 0.0182(7) Uani 1 1 d .
O4 O 0.9576(3) -0.09656(18) 0.4287(4) 0.0217(7) Uani 1 1 d .
C1 C 0.3121(5) 0.2135(2) 0.0494(5) 0.0146(9) Uani 1 1 d .
C2 C 0.4439(4) 0.1767(2) 0.1559(5) 0.0141(9) Uani 1 1 d .
H2A H 0.4951 0.1513 0.0882 0.017 Uiso 1 1 calc R
H2B H 0.5046 0.2167 0.2152 0.017 Uiso 1 1 calc R
C3 C 0.3987(5) 0.0417(2) 0.2070(5) 0.0137(9) Uani 1 1 d .
H3A H 0.3418 0.0438 0.0965 0.016 Uiso 1 1 calc R
H3B H 0.3461 0.0123 0.2675 0.016 Uiso 1 1 calc R
C4 C 0.5331(5) -0.0013(2) 0.2102(5) 0.0157(9) Uani 1 1 d .
C5 C 0.5300(5) 0.1194(3) 0.4210(5) 0.0148(9) Uani 1 1 d .
H5A H 0.5068 0.0829 0.4952 0.018 Uiso 1 1 calc R
H5B H 0.5378 0.1696 0.4708 0.018 Uiso 1 1 calc R
C6 C 0.6708(5) 0.0979(2) 0.3917(6) 0.0190(10) Uani 1 1 d .
H6A H 0.7063 0.1407 0.3418 0.023 Uiso 1 1 calc R
H6B H 0.7384 0.0873 0.4939 0.023 Uiso 1 1 calc R
C7 C 0.7883(5) -0.0085(3) 0.2851(5) 0.0168(9) Uani 1 1 d .
H7A H 0.8614 0.0297 0.2911 0.020 Uiso 1 1 calc R
H7B H 0.7743 -0.0350 0.1831 0.020 Uiso 1 1 calc R
C8 C 0.8397(5) -0.0657(2) 0.4195(5) 0.0158(9) Uani 1 1 d .
O2W O 0.0270(3) 0.20591(18) 0.3558(4) 0.0168(7) Uani 1 1 d D
O1W O 0.0691(4) 0.07479(18) 0.1594(4) 0.0203(7) Uani 1 1 d D
H2W2 H -0.006(5) 0.1706(18) 0.403(4) 0.024 Uiso 1 1 d D
H2W1 H 0.070(5) 0.239(2) 0.424(4) 0.024 Uiso 1 1 d D
H1W2 H 0.049(5) 0.087(2) 0.0603(19) 0.024 Uiso 1 1 d D
H1W1 H 0.079(5) 0.0266(7) 0.169(5) 0.024 Uiso 1 1 d D
O3W O -0.2146(4) 0.2452(2) 0.1148(5) 0.0360(9) Uani 1 1 d D
H3W1 H -0.135(3) 0.230(3) 0.168(5) 0.05(2) Uiso 1 1 d D
H3W2 H -0.261(4) 0.264(3) 0.176(5) 0.033(17) Uiso 1 1 d D
O4W O -0.0683(4) 0.08222(19) -0.1689(4) 0.0226(7) Uani 1 1 d D
H4W1 H -0.035(4) 0.092(3) -0.248(4) 0.027 Uiso 1 1 d D
H4W2 H -0.143(3) 0.108(2) -0.175(5) 0.027 Uiso 1 1 d D
O5W O -0.3109(4) 0.16484(19) -0.1625(4) 0.0265(8) Uani 1 1 d D
H5W1 H -0.282(5) 0.188(2) -0.073(3) 0.032 Uiso 1 1 d D
H5W2 H -0.361(5) 0.1263(19) -0.152(5) 0.032 Uiso 1 1 d D

loop_
_atom_site_aniso_label
_atom_site_aniso_U_11
_atom_site_aniso_U_22
_atom_site_aniso_U_33
_atom_site_aniso_U_23
_atom_site_aniso_U_13
_atom_site_aniso_U_12
Zn1 0.0134(3) 0.0142(3) 0.0126(3) 0.0012(2) 0.0041(2) 0.0009(2)
N1 0.0140(19) 0.0143(18) 0.0078(16) 0.0030(14) 0.0015(14) -0.0009(14)
N2 0.0108(18) 0.0141(18) 0.0172(18) 0.0016(15) 0.0022(14) 0.0030(15)
O1 0.0141(16) 0.0216(16) 0.0148(15) 0.0068(13) 0.0034(13) 0.0022(13)
O2 0.0202(17) 0.0185(16) 0.0193(17) 0.0093(13) 0.0067(14) 0.0038(14)
O3 0.028(2) 0.0164(16) 0.0260(18) -0.0033(14) 0.0092(15) 0.0006(14)
O5 0.0198(17) 0.0227(16) 0.0153(16) 0.0095(13) 0.0105(13) 0.0042(14)
O4 0.0180(17) 0.0250(17) 0.0253(18) 0.0086(14) 0.0110(14) 0.0090(14)
C1 0.020(2) 0.0092(19) 0.015(2) -0.0032(16) 0.0049(18) -0.0010(17)
C2 0.012(2) 0.013(2) 0.018(2) 0.0046(17) 0.0057(18) 0.0004(17)
C3 0.015(2) 0.012(2) 0.014(2) -0.0040(17) 0.0030(17) -0.0029(17)
C4 0.020(2) 0.015(2) 0.012(2) -0.0001(17) 0.0038(18) 0.0029(18)
C5 0.018(2) 0.017(2) 0.0076(19) -0.0026(17) -0.0012(17) -0.0023(18)
C6 0.012(2) 0.016(2) 0.025(2) 0.0005(19) -0.0021(18) 0.0019(18)
C7 0.014(2) 0.022(2) 0.017(2) 0.0116(18) 0.0075(18) 0.0067(18)
C8 0.015(2) 0.016(2) 0.015(2) 0.0001(17) 0.0015(18) 0.0027(18)
O2W 0.0155(17) 0.0155(16) 0.0172(16) 0.0003(13) 0.0004(13) -0.0020(13)
O1W 0.028(2) 0.0149(16) 0.0162(16) 0.0003(13) 0.0023(15) -0.0038(14)
O3W 0.026(2) 0.045(2) 0.033(2) -0.0038(19) -0.0010(18) 0.012(2)
O4W 0.024(2) 0.0218(17) 0.0224(18) 0.0039(14) 0.0064(15) 0.0039(14)
O5W 0.029(2) 0.0245(19) 0.0261(19) -0.0047(15) 0.0085(16) -0.0058(15)

loop_
_atom_type_symbol
_atom_type_description
_atom_type_scat_dispersion_real
_atom_type_scat_dispersion_imag
_atom_type_scat_source
C C 0.0033 0.0016 'International Tables Vol C Tables 4.2.6.8 and 6.1.1.4'
H H 0.0000 0.0000 'International Tables Vol C Tables 4.2.6.8 and 6.1.1.4'
N N 0.0061 0.0033 'International Tables Vol C Tables 4.2.6.8 and 6.1.1.4'
O O 0.0106 0.0060 'International Tables Vol C Tables 4.2.6.8 and 6.1.1.4'
Zn Zn 0.2839 1.4301 'International Tables Vol C Tables 4.2.6.8 and 6.1.1.4'

loop_
_geom_angle_atom_site_label_1
_geom_angle_atom_site_label_2
_geom_angle_atom_site_label_3
_geom_angle
_geom_angle_site_symmetry_1
_geom_angle_site_symmetry_3
O5 Zn1 O1 161.84(12) 3_656 .
O5 Zn1 O2 99.59(13) 3_656 4_566
O1 Zn1 O2 92.60(12) . 4_566
O5 Zn1 O2W 94.11(12) 3_656 .
O1 Zn1 O2W 99.67(12) . .
O2 Zn1 O2W 88.41(12) 4_566 .
O5 Zn1 O1W 86.59(13) 3_656 .
O1 Zn1 O1W 82.37(12) . .
O2 Zn1 O1W 172.65(12) 4_566 .
O2W Zn1 O1W 87.17(12) . .
O5 Zn1 N1 87.82(12) 3_656 .
O1 Zn1 N1 80.33(12) . .
O2 Zn1 N1 82.93(12) 4_566 .
O2W Zn1 N1 171.33(12) . .
O1W Zn1 N1 101.40(13) . .
C5 N1 C3 107.4(3) . .
C5 N1 C2 111.2(3) . .
C3 N1 C2 112.7(3) . .
C5 N1 Zn1 113.9(3) . .
C3 N1 Zn1 107.6(3) . .
C2 N1 Zn1 104.1(2) . .
C4 N2 C7 119.4(4) . .
C4 N2 C6 123.5(4) . .
C7 N2 C6 116.7(4) . .
C1 O1 Zn1 115.8(3) . .
C1 O2 Zn1 129.9(3) . 4_565
C8 O5 Zn1 128.1(3) . 3_656
O2 C1 O1 125.0(4) . .
O2 C1 C2 116.0(4) . .
O1 C1 C2 119.0(4) . .
N1 C2 C1 114.0(3) . .
N1 C3 C4 116.6(4) . .
O3 C4 N2 122.2(4) . .
O3 C4 C3 119.1(4) . .
N2 C4 C3 118.7(4) . .
N1 C5 C6 112.3(3) . .
N2 C6 C5 111.5(4) . .
N2 C7 C8 114.5(3) . .
O5 C8 O4 125.7(4) . .
O5 C8 C7 117.8(4) . .
O4 C8 C7 116.6(4) . .

loop_
_geom_bond_atom_site_label_1
_geom_bond_atom_site_label_2
_geom_bond_distance
_geom_bond_site_symmetry_2
Zn1 O5 2.046(3) 3_656
Zn1 O1 2.054(3) .
Zn1 O2 2.118(3) 4_566
Zn1 O2W 2.119(3) .
Zn1 O1W 2.141(3) .
Zn1 N1 2.210(4) .
N1 C5 1.473(5) .
N1 C3 1.475(5) .
N1 C2 1.476(5) .
N2 C4 1.347(6) .
N2 C7 1.449(5) .
N2 C6 1.467(5) .
O1 C1 1.258(5) .
O2 C1 1.253(5) .
O2 Zn1 2.118(3) 4_565
O3 C4 1.244(5) .
O5 C8 1.257(5) .
O5 Zn1 2.046(3) 3_656
O4 C8 1.257(5) .
C1 C2 1.517(6) .
C3 C4 1.509(6) .
C5 C6 1.512(6) .
C7 C8 1.511(6) .
